data_7205269
loop_
_publ_author_name
'Burrows, Andrew D.'
'Kelly, David J.'
'Haja Mohideen, M. Infas'
'Mahon, Mary F.'
'Pop, Viorica M.'
'Richardson, Christopher'

_publ_section_title
;
 Competition between coordination and hydrogen bonding in networks
 constructed using dipyridyl-1H-pyrazole ligands
;
_journal_issue 5
_journal_name_full CrystEngComm
_journal_page_first 1676
_journal_paper_doi 10.1039/c0ce00310g
_journal_volume 13
_journal_year 2011
_chemical_formula_sum 'C13 H10 Cl2 N4 Zn'
_chemical_formula_weight 358.52
_chemical_name_systematic
;
?
;
_space_group_IT_number 14
_symmetry_cell_setting monoclinic
_symmetry_space_group_name_Hall '-P 2yn'
_symmetry_space_group_name_H-M 'P 1 21/n 1'
_atom_sites_solution_hydrogens geom
_atom_sites_solution_primary direct
_atom_sites_solution_secondary difmap
_audit_creation_method SHELXL-97
_cell_angle_alpha 90.00
_cell_angle_beta 101.063(1)
_cell_angle_gamma 90.00
_cell_formula_units_Z 4
_cell_length_a 5.2750(1)
_cell_length_b 21.5070(3)
_cell_length_c 12.2530(2)
_cell_measurement_reflns_used 20158
_cell_measurement_temperature 150(2)
_cell_measurement_theta_max 27.485
_cell_measurement_theta_min 2.910
_cell_volume 1364.26(4)
_computing_cell_refinement 'HKL Scalepack (Otwinowski & Minor 1997)'
_computing_data_collection 'Collect (Bruker AXS BV, 1997-2004)'
_computing_data_reduction 'Denzo & Scalepack (Otwinowski & Minor, 1997)'
_computing_molecular_graphics 'ORTEX (P.McArdle, 1995)'
_computing_publication_material 'SHELXL-97/2 (Sheldrick,1997)'
_computing_structure_refinement 'SHELXL-97 (Sheldrick, 1997)'
_computing_structure_solution 'SHELXS-97 (Sheldrick, 1990)'
_diffrn_ambient_temperature 150(2)
_diffrn_measured_fraction_theta_full 0.997
_diffrn_measured_fraction_theta_max 0.997
_diffrn_measurement_device_type '95mm CCD camera on \k-goniostat'
_diffrn_measurement_method CCD
_diffrn_radiation_monochromator graphite
_diffrn_radiation_source 'fine-focus sealed tube'
_diffrn_radiation_type MoK\a
_diffrn_radiation_wavelength 0.71073
_diffrn_reflns_av_R_equivalents 0.0435
_diffrn_reflns_av_sigmaI/netI 0.0262
_diffrn_reflns_limit_h_max 6
_diffrn_reflns_limit_h_min -6
_diffrn_reflns_limit_k_max 27
_diffrn_reflns_limit_k_min -27
_diffrn_reflns_limit_l_max 15
_diffrn_reflns_limit_l_min -15
_diffrn_reflns_number 25196
_diffrn_reflns_theta_full 27.50
_diffrn_reflns_theta_max 27.50
_diffrn_reflns_theta_min 3.52
_exptl_absorpt_coefficient_mu 2.184
_exptl_absorpt_correction_T_max 0.30
_exptl_absorpt_correction_T_min 0.25
_exptl_absorpt_correction_type multi-scan
_exptl_absorpt_process_details
;
multi-scan from symmetry-related measurements
Sortav (Blessing 1995)
;
_exptl_crystal_colour Colourless
_exptl_crystal_density_diffrn 1.746
_exptl_crystal_density_method 'not measured'
_exptl_crystal_description Parallelepiped
_exptl_crystal_F_000 720
_exptl_crystal_size_max 0.30
_exptl_crystal_size_mid 0.30
_exptl_crystal_size_min 0.25
_refine_diff_density_max 0.349
_refine_diff_density_min -0.448
_refine_diff_density_rms 0.085
_refine_ls_extinction_coef 0.0020(5)
_refine_ls_extinction_expression Fc^*^=kFc[1+0.001xFc^2^\l^3^/sin(2\q)]^-1/4^
_refine_ls_extinction_method SHELXL
_refine_ls_goodness_of_fit_ref 1.050
_refine_ls_hydrogen_treatment constr
_refine_ls_matrix_type full
_refine_ls_number_parameters 182
_refine_ls_number_reflns 3119
_refine_ls_number_restraints 0
_refine_ls_restrained_S_all 1.050
_refine_ls_R_factor_all 0.0317
_refine_ls_R_factor_gt 0.0263
_refine_ls_shift/su_max 0.002
_refine_ls_shift/su_mean 0.000
_refine_ls_structure_factor_coef Fsqd
_refine_ls_weighting_details 'calc w=1/[\s^2^(Fo^2^)+(0.0304P)^2^+0.9853P] where P=(Fo^2^+2Fc^2^)/3'
_refine_ls_weighting_scheme calc
_refine_ls_wR_factor_gt 0.0628
_refine_ls_wR_factor_ref 0.0658
_reflns_number_gt 2784
_reflns_number_total 3119
_reflns_threshold_expression >2sigma(I)
_cod_data_source_file C0CE00310G.TXT
_cod_data_source_block k07adb10
_cod_depositor_comments
;
The following automatic conversions were performed:
'_symmetry_cell_setting' value 'Monoclinic' changed to 'monoclinic'
according to '/home/saulius/struct/CIF-dictionaries/cif_core.dic'
dictionary named 'cif_core.dic' version 2.4.1 from
2010-06-29.

'_exptl_absorpt_correction_type' value 'Multi-Scan' changed
to 'multi-scan' according to
'/home/saulius/struct/CIF-dictionaries/cif_core.dic' dictionary named
'cif_core.dic' version 2.4.1 from 2010-06-29.

Automatic conversion script
Id: cif_fix_enum 1555 2011-01-17 13:19:09Z saulius 
;
_cod_original_sg_symbol_H-M P21/n
_cod_database_code 7205269

loop_
_symmetry_equiv_pos_as_xyz
'x, y, z'
'-x+1/2, y+1/2, -z+1/2'
'-x, -y, -z'
'x-1/2, -y-1/2, z-1/2'

loop_
_atom_site_label
_atom_site_type_symbol
_atom_site_fract_x
_atom_site_fract_y
_atom_site_fract_z
_atom_site_U_iso_or_equiv
_atom_site_adp_type
_atom_site_occupancy
_atom_site_symmetry_multiplicity
_atom_site_calc_flag
_atom_site_refinement_flags
_atom_site_disorder_assembly
_atom_site_disorder_group
Zn1 Zn 1.07950(4) 1.351852(9) 0.639786(16) 0.01775(8) Uani 1 1 d . . .
Cl1 Cl 1.12971(10) 1.38546(2) 0.47361(4) 0.02815(12) Uani 1 1 d . . .
N1 N 0.8483(3) 1.27453(7) 0.61721(13) 0.0189(3) Uani 1 1 d . . .
C1 C 0.6476(4) 1.27039(9) 0.53181(16) 0.0223(4) Uani 1 1 d . . .
H1 H 0.6332 1.3003 0.4738 0.027 Uiso 1 1 calc R . .
Cl2 Cl 1.40701(8) 1.32308(2) 0.77687(4) 0.02207(11) Uani 1 1 d . . .
N2 N 0.0784(3) 1.12378(7) 0.52586(13) 0.0200(3) Uani 1 1 d . . .
H2 H 0.0521 1.1459 0.4643 0.024 Uiso 1 1 calc R . .
C2 C 0.4608(4) 1.22470(9) 0.52415(16) 0.0224(4) Uani 1 1 d . . .
H2A H 0.3221 1.2234 0.4620 0.027 Uiso 1 1 calc R . .
N3 N -0.0800(3) 1.07801(7) 0.54539(13) 0.0204(3) Uani 1 1 d . . .
C3 C 0.4784(3) 1.18047(8) 0.60897(15) 0.0182(4) Uani 1 1 d . . .
N4 N -0.3843(3) 0.91941(7) 0.79354(12) 0.0190(3) Uani 1 1 d . . .
C4 C 0.6900(4) 1.18431(8) 0.69660(15) 0.0196(4) Uani 1 1 d . . .
H4 H 0.7110 1.1547 0.7552 0.024 Uiso 1 1 calc R . .
C5 C 0.8685(4) 1.23121(8) 0.69783(15) 0.0199(4) Uani 1 1 d . . .
H5 H 1.0118 1.2331 0.7580 0.024 Uiso 1 1 calc R . .
C6 C 0.2830(3) 1.13274(9) 0.61018(15) 0.0189(4) Uani 1 1 d . . .
C7 C 0.2541(4) 1.08974(8) 0.69134(15) 0.0199(4) Uani 1 1 d . . .
H7 H 0.3642 1.0838 0.7616 0.024 Uiso 1 1 calc R . .
C8 C 0.0272(3) 1.05692(8) 0.64736(14) 0.0183(4) Uani 1 1 d . . .
C9 C -0.4322(3) 0.92945(8) 0.68312(15) 0.0199(4) Uani 1 1 d . . .
H9 H -0.5633 0.9057 0.6376 0.024 Uiso 1 1 calc R . .
C10 C -0.2994(3) 0.97273(8) 0.63336(15) 0.0195(4) Uani 1 1 d . . .
H10 H -0.3395 0.9785 0.5551 0.023 Uiso 1 1 calc R . .
C11 C -0.1056(3) 1.00816(8) 0.69821(15) 0.0179(3) Uani 1 1 d . . .
C12 C -0.0517(4) 0.99653(9) 0.81239(16) 0.0243(4) Uani 1 1 d . . .
H12 H 0.0819 1.0188 0.8595 0.029 Uiso 1 1 calc R . .
C13 C -0.1940(4) 0.95244(9) 0.85617(16) 0.0243(4) Uani 1 1 d . . .
H13 H -0.1558 0.9451 0.9341 0.029 Uiso 1 1 calc R . .

loop_
_atom_site_aniso_label
_atom_site_aniso_U_11
_atom_site_aniso_U_22
_atom_site_aniso_U_33
_atom_site_aniso_U_23
_atom_site_aniso_U_13
_atom_site_aniso_U_12
Zn1 0.01817(13) 0.01801(13) 0.01703(13) -0.00163(7) 0.00328(8) -0.00085(7)
Cl1 0.0326(3) 0.0338(3) 0.0185(2) 0.00347(18) 0.00599(18) -0.0011(2)
N1 0.0203(8) 0.0185(8) 0.0183(7) -0.0019(6) 0.0049(6) -0.0005(6)
C1 0.0247(10) 0.0213(9) 0.0200(9) 0.0025(7) 0.0019(7) -0.0006(7)
Cl2 0.0199(2) 0.0255(2) 0.0195(2) -0.00369(17) 0.00061(16) 0.00201(17)
N2 0.0213(8) 0.0198(8) 0.0183(8) 0.0031(6) 0.0022(6) -0.0030(6)
C2 0.0232(9) 0.0231(9) 0.0193(9) 0.0020(7) 0.0003(7) -0.0030(7)
N3 0.0215(8) 0.0197(8) 0.0201(8) 0.0005(6) 0.0039(6) -0.0032(6)
C3 0.0185(9) 0.0169(8) 0.0202(9) -0.0017(7) 0.0060(7) 0.0006(7)
N4 0.0198(8) 0.0175(7) 0.0197(8) 0.0013(6) 0.0040(6) 0.0003(6)
C4 0.0210(9) 0.0188(9) 0.0192(9) 0.0018(7) 0.0041(7) 0.0011(7)
C5 0.0184(9) 0.0218(9) 0.0188(9) -0.0009(7) 0.0018(7) 0.0009(7)
C6 0.0178(9) 0.0195(9) 0.0195(9) -0.0023(7) 0.0039(7) 0.0002(7)
C7 0.0203(9) 0.0207(9) 0.0182(9) 0.0006(7) 0.0019(7) 0.0005(7)
C8 0.0187(8) 0.0173(9) 0.0185(9) -0.0007(7) 0.0029(7) 0.0010(7)
C9 0.0189(9) 0.0198(9) 0.0199(9) 0.0010(7) 0.0008(7) -0.0016(7)
C10 0.0199(9) 0.0207(9) 0.0170(9) 0.0020(7) 0.0016(7) 0.0006(7)
C11 0.0181(9) 0.0163(8) 0.0193(9) 0.0010(7) 0.0040(7) 0.0033(7)
C12 0.0268(10) 0.0247(10) 0.0200(9) -0.0013(8) 0.0009(7) -0.0064(8)
C13 0.0291(10) 0.0268(10) 0.0166(9) 0.0006(7) 0.0031(7) -0.0044(8)

loop_
_atom_type_symbol
_atom_type_description
_atom_type_scat_dispersion_real
_atom_type_scat_dispersion_imag
_atom_type_scat_source
C C 0.0033 0.0016 'International Tables Vol C Tables 4.2.6.8 and 6.1.1.4'
H H 0.0000 0.0000 'International Tables Vol C Tables 4.2.6.8 and 6.1.1.4'
N N 0.0061 0.0033 'International Tables Vol C Tables 4.2.6.8 and 6.1.1.4'
Zn Zn 0.2839 1.4301 'International Tables Vol C Tables 4.2.6.8 and 6.1.1.4'
Cl Cl 0.1484 0.1585 'International Tables Vol C Tables 4.2.6.8 and 6.1.1.4'

loop_
_geom_angle_atom_site_label_1
_geom_angle_atom_site_label_2
_geom_angle_atom_site_label_3
_geom_angle
_geom_angle_site_symmetry_1
_geom_angle_site_symmetry_3
_geom_angle_publ_flag
N4 Zn1 N1 107.40(6) 2_556 . ?
N4 Zn1 Cl1 107.04(5) 2_556 . ?
N1 Zn1 Cl1 108.21(5) . . ?
N4 Zn1 Cl2 105.72(4) 2_556 . ?
N1 Zn1 Cl2 103.24(5) . . ?
Cl1 Zn1 Cl2 124.26(2) . . ?
C1 N1 C5 117.77(16) . . ?
C1 N1 Zn1 121.29(13) . . ?
C5 N1 Zn1 120.06(12) . . ?
N1 C1 C2 123.09(17) . . ?
N1 C1 H1 118.5 . . ?
C2 C1 H1 118.5 . . ?
N3 N2 C6 113.56(15) . . ?
N3 N2 H2 123.2 . . ?
C6 N2 H2 123.2 . . ?
C1 C2 C3 119.23(17) . . ?
C1 C2 H2A 120.4 . . ?
C3 C2 H2A 120.4 . . ?
N2 N3 C8 104.32(15) . . ?
C4 C3 C2 117.45(17) . . ?
C4 C3 C6 119.81(16) . . ?
C2 C3 C6 122.72(17) . . ?
C13 N4 C9 117.73(16) . . ?
C13 N4 Zn1 121.80(12) . 2_546 ?
C9 N4 Zn1 120.33(12) . 2_546 ?
C5 C4 C3 119.73(17) . . ?
C5 C4 H4 120.1 . . ?
C3 C4 H4 120.1 . . ?
N1 C5 C4 122.72(17) . . ?
N1 C5 H5 118.6 . . ?
C4 C5 H5 118.6 . . ?
N2 C6 C7 105.70(16) . . ?
N2 C6 C3 123.58(17) . . ?
C7 C6 C3 130.70(17) . . ?
C6 C7 C8 105.22(16) . . ?
C6 C7 H7 127.4 . . ?
C8 C7 H7 127.4 . . ?
N3 C8 C7 111.20(16) . . ?
N3 C8 C11 119.04(16) . . ?
C7 C8 C11 129.66(16) . . ?
N4 C9 C10 122.73(17) . . ?
N4 C9 H9 118.6 . . ?
C10 C9 H9 118.6 . . ?
C9 C10 C11 119.80(17) . . ?
C9 C10 H10 120.1 . . ?
C11 C10 H10 120.1 . . ?
C10 C11 C12 117.35(17) . . ?
C10 C11 C8 120.45(16) . . ?
C12 C11 C8 122.17(17) . . ?
C13 C12 C11 119.42(18) . . ?
C13 C12 H12 120.3 . . ?
C11 C12 H12 120.3 . . ?
N4 C13 C12 122.93(17) . . ?
N4 C13 H13 118.5 . . ?
C12 C13 H13 118.5 . . ?

loop_
_geom_bond_atom_site_label_1
_geom_bond_atom_site_label_2
_geom_bond_distance
_geom_bond_site_symmetry_2
_geom_bond_publ_flag
Zn1 N4 2.0402(15) 2_556 ?
Zn1 N1 2.0493(15) . ?
Zn1 Cl1 2.2239(5) . ?
Zn1 Cl2 2.2528(5) . ?
N1 C1 1.341(2) . ?
N1 C5 1.347(2) . ?
C1 C2 1.382(3) . ?
C1 H1 0.9500 . ?
N2 N3 1.342(2) . ?
N2 C6 1.357(2) . ?
N2 H2 0.8800 . ?
C2 C3 1.399(3) . ?
C2 H2A 0.9500 . ?
N3 C8 1.347(2) . ?
C3 C4 1.395(3) . ?
C3 C6 1.457(3) . ?
N4 C13 1.343(2) . ?
N4 C9 1.345(2) . ?
N4 Zn1 2.0402(15) 2_546 ?
C4 C5 1.378(3) . ?
C4 H4 0.9500 . ?
C5 H5 0.9500 . ?
C6 C7 1.388(3) . ?
C7 C8 1.405(3) . ?
C7 H7 0.9500 . ?
C8 C11 1.465(3) . ?
C9 C10 1.376(3) . ?
C9 H9 0.9500 . ?
C10 C11 1.394(3) . ?
C10 H10 0.9500 . ?
C11 C12 1.396(3) . ?
C12 C13 1.380(3) . ?
C12 H12 0.9500 . ?
C13 H13 0.9500 . ?
